data_4117009
loop_
_publ_author_name
'F. Albert Cotton'
'John H. Matonic'
'Carlos A. Murillo'

_publ_section_title
;
 A New Type of Divalent Niobium Compound: The First Nb-Nb Triple Bond in a
 Tetragonal Lantern Environment
;
_journal_name_full 'Journal of the American Chemical Society'
_journal_page_first 7889
_journal_page_last 7890
_journal_paper_doi 10.1021/ja9715152
_journal_volume 119
_journal_year 1997
_chemical_formula_sum 'C28 H48 N12 Nb2'
_chemical_formula_weight 738.60
_chemical_name_systematic
; 
 ? 
;
_space_group_IT_number 2
_symmetry_cell_setting triclinic
_symmetry_space_group_name_Hall '-P 1'
_symmetry_space_group_name_H-M 'P -1'
_atom_sites_solution_hydrogens geom
_atom_sites_solution_primary direct
_atom_sites_solution_secondary difmap
_audit_creation_method SHELXL
_cell_angle_alpha 87.26(3)
_cell_angle_beta 70.530(5)
_cell_angle_gamma 80.77(1)
_cell_formula_units_Z 1
_cell_length_a 8.437(1)
_cell_length_b 9.615(2)
_cell_length_c 10.268(1)
_cell_measurement_reflns_used 166
_cell_measurement_temperature 213(2)
_cell_measurement_theta_max 41
_cell_measurement_theta_min 30
_cell_volume 775.1(2)
_computing_cell_refinement 'MADNES (Enraf-Nonius)'
_computing_data_collection 'MADNES (Enraf-Nonius)'
_computing_data_reduction 'SHELXL-93 (Sheldrick, 1993)'
_computing_molecular_graphics 'SHELXL-93 (Sheldrick, 1993)'
_computing_publication_material 'SHELXL-93 (Sheldrick, 1993)'
_computing_structure_refinement 'SHELXL-93 (Sheldrick, 1993)'
_computing_structure_solution 'SHELXS-86 (Sheldrick, 1990)'
_diffrn_ambient_temperature 213(2)
_diffrn_measurement_device Nonius-Fast
_diffrn_measurement_method '0.2 deg. omega and phi scans'
_diffrn_radiation_monochromator graphite
_diffrn_radiation_source 'fine-focus sealed tube'
_diffrn_radiation_type MoK\a
_diffrn_radiation_wavelength 0.71073
_diffrn_reflns_av_R_equivalents 0.0493
_diffrn_reflns_av_sigmaI/netI 0.0423
_diffrn_reflns_limit_h_max 9
_diffrn_reflns_limit_h_min -8
_diffrn_reflns_limit_k_max 10
_diffrn_reflns_limit_k_min -10
_diffrn_reflns_limit_l_max 11
_diffrn_reflns_limit_l_min -11
_diffrn_reflns_number 3948
_diffrn_reflns_theta_max 22.51
_diffrn_reflns_theta_min 2.15
_exptl_absorpt_coefficient_mu 0.780
_exptl_absorpt_correction_T_max 0.990
_exptl_absorpt_correction_T_min 0.650
_exptl_absorpt_correction_type Sortav
_exptl_crystal_colour green
_exptl_crystal_density_diffrn 1.582
_exptl_crystal_description block
_exptl_crystal_F_000 382
_exptl_crystal_size_max 0.15
_exptl_crystal_size_mid 0.15
_exptl_crystal_size_min 0.10
_refine_diff_density_max 0.538
_refine_diff_density_min -0.606
_refine_diff_density_rms 0.090
_refine_ls_extinction_method none
_refine_ls_goodness_of_fit_all 1.081
_refine_ls_goodness_of_fit_obs 1.081
_refine_ls_hydrogen_treatment calculated
_refine_ls_matrix_type full
_refine_ls_number_parameters 190
_refine_ls_number_reflns 1944
_refine_ls_number_restraints 0
_refine_ls_restrained_S_all 1.081
_refine_ls_restrained_S_obs 1.081
_refine_ls_R_factor_all 0.0442
_refine_ls_R_factor_obs 0.0392
_refine_ls_shift/esd_max 0.000
_refine_ls_shift/esd_mean 0.000
_refine_ls_structure_factor_coef Fsqd
_refine_ls_weighting_details 'w=1/[\s^2^(Fo^2^)+(0.0137P)^2^+3.5210P] where P=(Fo^2^+2Fc^2^)/3'
_refine_ls_weighting_scheme calc
_refine_ls_wR_factor_all 0.0927
_refine_ls_wR_factor_obs 0.0887
_reflns_number_observed 1795
_reflns_number_total 1944
_reflns_observed_criterion >2sigma(I)
_cod_data_source_file ja9715152.cif
_cod_data_source_block Cotton
_cod_depositor_comments
;
The following automatic conversions were performed:

'_refine_ls_weighting_scheme' value 'calc
w=1/[\s^2^(Fo^2^)+(0.0137P)^2^+3.5210P] where P=(Fo^2^+2Fc^2^)/3' was
changed to 'calc'. New tag '_refine_ls_weighting_details' was
created. The value of the new tag was set to
'w=1/[\s^2^(Fo^2^)+(0.0137P)^2^+3.5210P] where P=(Fo^2^+2Fc^2^)/3'.

Automatic conversion script
Id: cif_fix_values 3143 2015-03-26 13:38:13Z robertas 
;
_cod_database_code 4117009

loop_
_symmetry_equiv_pos_as_xyz
'x, y, z'
'-x, -y, -z'

loop_
_atom_site_aniso_label
_atom_site_aniso_U_11
_atom_site_aniso_U_22
_atom_site_aniso_U_33
_atom_site_aniso_U_23
_atom_site_aniso_U_13
_atom_site_aniso_U_12
Nb1 0.0137(3) 0.0321(3) 0.0265(3) -0.0111(2) -0.0062(2) -0.0002(2)
N11 0.026(3) 0.034(2) 0.024(2) -0.007(2) -0.004(2) -0.004(2)
C11 0.045(4) 0.028(3) 0.037(3) -0.005(2) 0.001(3) -0.013(3)
N12 0.021(3) 0.043(3) 0.033(3) -0.015(2) -0.013(2) 0.009(2)
C12 0.079(5) 0.049(4) 0.033(4) -0.004(3) 0.003(3) -0.024(4)
N13 0.069(4) 0.036(3) 0.045(3) 0.005(2) -0.033(3) -0.005(3)
C13 0.117(7) 0.061(5) 0.032(4) 0.010(3) -0.019(4) -0.039(5)
C14 0.100(7) 0.046(4) 0.106(7) 0.019(4) -0.078(6) -0.024(4)
C15 0.063(5) 0.046(4) 0.144(8) -0.018(5) -0.085(6) 0.012(4)
C16 0.043(4) 0.040(3) 0.052(4) -0.011(3) -0.033(3) 0.005(3)
C17 0.043(4) 0.025(3) 0.027(3) -0.010(2) -0.015(3) -0.001(3)
N21 0.015(2) 0.030(2) 0.028(2) -0.011(2) -0.005(2) 0.004(2)
C21 0.015(3) 0.037(3) 0.032(3) -0.007(2) -0.002(2) 0.000(2)
N22 0.012(2) 0.031(2) 0.031(2) -0.015(2) -0.003(2) 0.000(2)
C22 0.025(3) 0.044(3) 0.033(3) -0.008(3) 0.000(2) 0.004(3)
N23 0.027(3) 0.022(2) 0.034(2) -0.011(2) -0.007(2) -0.002(2)
C23 0.035(3) 0.029(3) 0.036(3) -0.012(2) -0.007(3) 0.003(3)
C24 0.038(4) 0.027(3) 0.049(4) -0.012(3) -0.011(3) -0.002(3)
C25 0.036(4) 0.042(4) 0.055(4) -0.006(3) -0.010(3) -0.016(3)
C26 0.025(3) 0.041(3) 0.036(3) -0.006(3) -0.008(2) -0.007(3)
C27 0.025(3) 0.026(3) 0.018(3) 0.000(2) -0.008(2) -0.002(2)

loop_
_atom_site_label
_atom_site_type_symbol
_atom_site_fract_x
_atom_site_fract_y
_atom_site_fract_z
_atom_site_U_iso_or_equiv
_atom_site_thermal_displace_type
_atom_site_occupancy
_atom_site_calc_flag
_atom_site_refinement_flags
Nb1 Nb 0.63706(6) 0.50602(5) 0.96703(5) 0.0242(2) Uani 1 d .
N11 N 0.6304(5) 0.6030(4) 0.7700(4) 0.0290(10) Uani 1 d .
C11 C 0.7812(8) 0.6385(6) 0.6622(6) 0.0392(15) Uani 1 d .
H11A H 0.8833(8) 0.5860(6) 0.6770(6) 0.047 Uiso 1 calc R
H11B H 0.7853(8) 0.7393(6) 0.6673(6) 0.047 Uiso 1 calc R
N12 N 0.3412(5) 0.5980(5) 0.8430(4) 0.0324(11) Uani 1 d .
C12 C 0.7793(10) 0.6037(7) 0.5229(6) 0.057(2) Uani 1 d .
H12A H 0.7735(10) 0.5033(7) 0.5172(6) 0.069 Uiso 1 calc R
H12B H 0.8833(10) 0.6247(7) 0.4516(6) 0.069 Uiso 1 calc R
N13 N 0.4734(7) 0.6877(5) 0.6232(5) 0.0470(13) Uani 1 d .
C13 C 0.6257(11) 0.6915(8) 0.5014(7) 0.069(2) Uani 1 d .
H13A H 0.6462(11) 0.7892(8) 0.4830(7) 0.082 Uiso 1 calc R
H13B H 0.6068(11) 0.6560(8) 0.4208(7) 0.082 Uiso 1 calc R
C14 C 0.3168(12) 0.7570(8) 0.6062(9) 0.072(2) Uani 1 d .
H14A H 0.2961(12) 0.7095(8) 0.5325(9) 0.087 Uiso 1 calc R
H14B H 0.3288(12) 0.8546(8) 0.5776(9) 0.087 Uiso 1 calc R
C15 C 0.1673(10) 0.7573(7) 0.7348(10) 0.073(3) Uani 1 d .
H15A H 0.0621(10) 0.7708(7) 0.7118(10) 0.088 Uiso 1 calc R
H15B H 0.1618(10) 0.8348(7) 0.7956(10) 0.088 Uiso 1 calc R
C16 C 0.1859(8) 0.6181(6) 0.8069(6) 0.0416(15) Uani 1 d .
H16A H 0.0874(8) 0.6160(6) 0.8908(6) 0.050 Uiso 1 calc R
H16B H 0.1897(8) 0.5412(6) 0.7461(6) 0.050 Uiso 1 calc R
C17 C 0.4809(7) 0.6292(5) 0.7459(5) 0.0307(13) Uani 1 d .
N21 N 0.7021(5) 0.2975(4) 0.8671(4) 0.0254(10) Uani 1 d .
C21 C 0.8753(6) 0.2232(6) 0.8113(5) 0.0297(12) Uani 1 d .
H21A H 0.8970(6) 0.1531(6) 0.8783(5) 0.036 Uiso 1 calc R
H21B H 0.9554(6) 0.2904(6) 0.7969(5) 0.036 Uiso 1 calc R
N22 N 0.4142(5) 0.2890(4) 0.9277(4) 0.0257(10) Uani 1 d .
C22 C 0.9049(7) 0.1508(6) 0.6773(6) 0.0369(14) Uani 1 d .
H22A H 1.0218(7) 0.1011(6) 0.6425(6) 0.044 Uiso 1 calc R
H22B H 0.8879(7) 0.2204(6) 0.6083(6) 0.044 Uiso 1 calc R
N23 N 0.6107(5) 0.1084(4) 0.7880(4) 0.0281(10) Uani 1 d .
C23 C 0.7816(7) 0.0483(6) 0.7018(6) 0.0353(13) Uani 1 d .
H23A H 0.7778(7) 0.0193(6) 0.6128(6) 0.042 Uiso 1 calc R
H23B H 0.8214(7) -0.0359(6) 0.7466(6) 0.042 Uiso 1 calc R
C24 C 0.4835(7) 0.0180(6) 0.7958(6) 0.0385(14) Uani 1 d .
H24A H 0.5263(7) -0.0791(6) 0.8148(6) 0.046 Uiso 1 calc R
H24B H 0.4644(7) 0.0186(6) 0.7067(6) 0.046 Uiso 1 calc R
C25 C 0.3186(8) 0.0675(6) 0.9070(7) 0.044(2) Uani 1 d .
H25A H 0.2265(8) 0.0266(6) 0.8926(7) 0.053 Uiso 1 calc R
H25B H 0.3263(8) 0.0376(6) 0.9975(7) 0.053 Uiso 1 calc R
C26 C 0.2821(7) 0.2249(6) 0.9021(6) 0.0342(13) Uani 1 d .
H26A H 0.2748(7) 0.2539(6) 0.8112(6) 0.041 Uiso 1 calc R
H26B H 0.1721(7) 0.2583(6) 0.9718(6) 0.041 Uiso 1 calc R
C27 C 0.5751(6) 0.2310(5) 0.8609(5) 0.0230(11) Uani 1 d .

loop_
_atom_type_symbol
_atom_type_description
_atom_type_scat_dispersion_real
_atom_type_scat_dispersion_imag
_atom_type_scat_source
C C 0.0033 0.0016 'International Tables Vol C Tables 4.2.6.8 and 6.1.1.4'
H H 0.0000 0.0000 'International Tables Vol C Tables 4.2.6.8 and 6.1.1.4'
N N 0.0061 0.0033 'International Tables Vol C Tables 4.2.6.8 and 6.1.1.4'
Nb Nb -2.0727 0.6215 'International Tables Vol C Tables 4.2.6.8 and 6.1.1.4'

loop_
_geom_angle_atom_site_label_1
_geom_angle_atom_site_label_2
_geom_angle_atom_site_label_3
_geom_angle
_geom_angle_site_symmetry_1
_geom_angle_site_symmetry_3
_geom_angle_publ_flag
N12 Nb1 N21 88.6(2) 2_667 . y
N12 Nb1 N11 176.6(2) 2_667 . y
N21 Nb1 N11 89.1(2) . . y
N12 Nb1 Nb1 91.47(12) 2_667 2_667 y
N21 Nb1 Nb1 91.67(11) . 2_667 y
N11 Nb1 Nb1 91.23(11) . 2_667 y
N12 Nb1 N22 88.8(2) 2_667 2_667 y
N21 Nb1 N22 176.28(15) . 2_667 y
N11 Nb1 N22 93.3(2) . 2_667 y
Nb1 Nb1 N22 91.09(11) 2_667 2_667 y
C17 N11 C11 117.9(5) . . ?
C17 N11 Nb1 118.9(3) . . ?
C11 N11 Nb1 123.1(4) . . ?
N11 C11 C12 110.9(5) . . ?
C17 N12 C16 116.5(5) . . ?
C17 N12 Nb1 119.2(3) . 2_667 ?
C16 N12 Nb1 123.7(4) . 2_667 ?
C11 C12 C13 107.8(6) . . ?
C17 N13 C14 122.6(6) . . ?
C17 N13 C13 122.5(6) . . ?
C14 N13 C13 114.8(6) . . ?
N13 C13 C12 111.1(5) . . ?
N13 C14 C15 112.9(6) . . ?
C14 C15 C16 108.6(6) . . ?
N12 C16 C15 110.3(5) . . ?
N12 C17 N11 119.0(5) . . ?
N12 C17 N13 120.8(5) . . ?
N11 C17 N13 120.2(5) . . ?
C27 N21 C21 117.4(4) . . ?
C27 N21 Nb1 118.9(3) . . ?
C21 N21 Nb1 123.6(3) . . ?
N21 C21 C22 111.7(4) . . ?
C27 N22 C26 116.2(4) . . ?
C27 N22 Nb1 119.7(3) . 2_667 ?
C26 N22 Nb1 122.9(3) . 2_667 ?
C21 C22 C23 108.4(4) . . ?
C27 N23 C23 123.5(4) . . ?
C27 N23 C24 123.6(4) . . ?
C23 N23 C24 112.8(4) . . ?
N23 C23 C22 112.1(4) . . ?
N23 C24 C25 111.1(4) . . ?
C26 C25 C24 108.7(5) . . ?
N22 C26 C25 111.2(5) . . ?
N22 C27 N21 118.3(4) . . ?
N22 C27 N23 121.1(4) . . ?
N21 C27 N23 120.6(4) . . ?

loop_
_geom_bond_atom_site_label_1
_geom_bond_atom_site_label_2
_geom_bond_distance
_geom_bond_site_symmetry_2
_geom_bond_publ_flag
Nb1 Nb1 2.2035(9) 2_667 y
Nb1 N12 2.198(4) 2_667 y
Nb1 N21 2.201(4) . y
Nb1 N11 2.201(4) . y
Nb1 N22 2.204(4) 2_667 y
N11 C17 1.347(7) . ?
N11 C11 1.457(7) . ?
C11 C12 1.490(8) . ?
N12 C17 1.332(7) . ?
N12 C16 1.459(7) . ?
N12 Nb1 2.198(4) 2_667 ?
C12 C13 1.505(11) . ?
N13 C17 1.371(7) . ?
N13 C14 1.443(9) . ?
N13 C13 1.468(9) . ?
C14 C15 1.491(12) . ?
C15 C16 1.510(9) . ?
N21 C27 1.353(6) . ?
N21 C21 1.456(6) . ?
C21 C22 1.499(7) . ?
N22 C27 1.341(6) . ?
N22 C26 1.456(6) . ?
N22 Nb1 2.204(4) 2_667 ?
C22 C23 1.500(8) . ?
N23 C27 1.364(6) . ?
N23 C23 1.459(7) . ?
N23 C24 1.466(7) . ?
C24 C25 1.499(8) . ?
C25 C26 1.497(8) . ?
